data_7250252
loop_
_publ_author_name
'Beleaev, Ecaterina S.'
'Kravtsov, Victor Ch.'
'Chumakov, Yurii'
'Baca, Svetlana G.'

_publ_section_title
;
 Multi-component supramolecular compounds containing hexaamminecobalt(iii)
 cations and aromatic sulfonic acid derivatives
;
_journal_issue 19
_journal_name_full CrystEngComm
_journal_page_first 3018
_journal_page_last 3031
_journal_paper_doi 10.1039/D5CE00184F
_journal_volume 27
_journal_year 2025
_chemical_formula_sum 'C36 H46 Co N14 O14 S2'
_chemical_formula_weight 1021.92
_space_group_crystal_system triclinic
_space_group_IT_number 2
_space_group_name_Hall '-P 1'
_space_group_name_H-M_alt 'P -1'
_atom_sites_solution_hydrogens mixed
_audit_creation_method SHELXL-2019/1
_audit_update_record
;
2025-01-09 deposited with the CCDC.	2025-04-08 downloaded from the CCDC.
;
_cell_angle_alpha 83.432(4)
_cell_angle_beta 72.016(4)
_cell_angle_gamma 68.761(4)
_cell_formula_units_Z 2
_cell_length_a 12.9654(5)
_cell_length_b 13.1933(6)
_cell_length_c 16.5514(9)
_cell_measurement_reflns_used 3367
_cell_measurement_temperature 293(2)
_cell_measurement_theta_max 25.8380
_cell_measurement_theta_min 3.0580
_cell_volume 2510.0(2)
_computing_structure_refinement 'SHELXL-2019/1 (Sheldrick, 2019)'
_diffrn_ambient_temperature 293(2)
_diffrn_detector_area_resol_mean 15.9914
_diffrn_measured_fraction_theta_full 28.2205
_diffrn_measured_fraction_theta_max 0.8392
_diffrn_measurement_device_type 'Xcalibur, Eos'
_diffrn_measurement_method '\w scans'
_diffrn_radiation_type MoK\a
_diffrn_radiation_wavelength 0.71073
_diffrn_reflns_av_R_equivalents 0.0307
_diffrn_reflns_av_unetI/netI 0.0632
_diffrn_reflns_Laue_measured_fraction_full 0.9898
_diffrn_reflns_Laue_measured_fraction_max 0.997
_diffrn_reflns_limit_h_max 18
_diffrn_reflns_limit_h_min -12
_diffrn_reflns_limit_k_max 18
_diffrn_reflns_limit_k_min -16
_diffrn_reflns_limit_l_max 22
_diffrn_reflns_limit_l_min -20
_diffrn_reflns_number 20488
_diffrn_reflns_point_group_measured_fraction_full 0.997
_diffrn_reflns_point_group_measured_fraction_max 0.997
_diffrn_reflns_theta_full 25.242
_diffrn_reflns_theta_max 30.9703
_diffrn_reflns_theta_min 3.0687
_diffrn_source 'Enhance (Mo) X-ray Source'
_exptl_absorpt_coefficient_mu 0.498
_exptl_absorpt_correction_T_max 1.00000
_exptl_absorpt_correction_T_min 0.88912
_exptl_absorpt_correction_type multi-scan
_exptl_absorpt_process_details
;
CrysAlisPro, Agilent Technologies,
Version 1.171.37.35 (release 13-08-2014 CrysAlis171 .NET)
(compiled Aug 13 2014,18:06:01)
Empirical absorption correction using spherical harmonics,
 implemented in SCALE3 ABSPACK scaling algorithm.
;
_exptl_crystal_colour orange
_exptl_crystal_density_diffrn 1.352
_exptl_crystal_description block
_exptl_crystal_F_000 1062
_exptl_crystal_size_max 0.550
_exptl_crystal_size_mid 0.400
_exptl_crystal_size_min 0.210
_exptl_transmission_factor_max 1.00000
_exptl_transmission_factor_min 0.88912
_refine_diff_density_max 0.695
_refine_diff_density_min -0.358
_refine_diff_density_rms 0.082
_refine_ls_extinction_method none
_refine_ls_goodness_of_fit_ref 1.001
_refine_ls_hydrogen_treatment mixed
_refine_ls_matrix_type full
_refine_ls_number_parameters 645
_refine_ls_number_reflns 9304
_refine_ls_number_restraints 22
_refine_ls_restrained_S_all 1.070
_refine_ls_R_factor_all 0.1000
_refine_ls_R_factor_gt 0.0648
_refine_ls_shift/su_max 0.000
_refine_ls_shift/su_mean 0.000
_refine_ls_structure_factor_coef Fsqd
_refine_ls_weighting_details 'w=1/[\s^2^(Fo^2^)+(0.1175P)^2^] where P=(Fo^2^+2Fc^2^)/3'
_refine_ls_weighting_scheme calc
_refine_ls_wR_factor_gt 0.1764
_refine_ls_wR_factor_ref 0.2021
_reflns_Friedel_coverage 0.000
_reflns_number_gt 6254
_reflns_number_total 9304
_reflns_threshold_expression 'I > 2\s(I)'
_cod_data_source_file d5ce00184f2.cif
_cod_data_source_block V_5508_NE152
_cod_depositor_comments 'Adding full bibliography for 7250246--7250252.cif.'
_cod_database_code 7250252
_shelx_shelxl_version_number 2019/1
_shelx_space_group_comment
;
The symmetry employed for this shelxl refinement is uniquely defined
by the following loop, which should always be used as a source of
symmetry information in preference to the above space-group names.
They are only intended as comments.
;
_shelx_estimated_absorpt_t_min 0.771
_shelx_estimated_absorpt_t_max 0.903

loop_
_space_group_symop_operation_xyz
'x, y, z'
'-x, -y, -z'

loop_
_atom_site_label
_atom_site_type_symbol
_atom_site_fract_x
_atom_site_fract_y
_atom_site_fract_z
_atom_site_U_iso_or_equiv
_atom_site_adp_type
_atom_site_occupancy
_atom_site_site_symmetry_order
_atom_site_calc_flag
_atom_site_refinement_flags_posn
_atom_site_refinement_flags_adp
_atom_site_refinement_flags_occupancy
_atom_site_disorder_assembly
_atom_site_disorder_group
Co1 Co 0.19132(4) 0.68390(4) 0.55631(3) 0.0444(2) Uani 1 1 d . . . . .
S1 S 0.42093(9) 0.38987(8) 0.68580(6) 0.0467(3) Uani 1 1 d . . . . .
S2 S 0.04763(8) 0.35213(7) 0.15540(6) 0.0449(3) Uani 1 1 d . . . . .
O1 O 0.5494(3) 0.2701(3) 1.38590(18) 0.0677(9) Uani 1 1 d . . . . .
H18 H 0.490363 0.310869 1.417936 0.101 Uiso 1 1 calc R U . . .
O2 O 0.3530(3) 0.4130(3) 1.4290(2) 0.0777(10) Uani 1 1 d . . . . .
O3 O 0.2629(3) 0.5012(3) 1.3330(2) 0.0951(13) Uani 1 1 d . . . . .
O4 O 0.5140(3) 0.2950(2) 0.64056(18) 0.0666(9) Uani 1 1 d . . . . .
O5 O 0.4330(2) 0.4904(2) 0.64697(17) 0.0583(8) Uani 1 1 d . . . . .
O6 O 1.0767(2) -0.0965(2) -0.12277(19) 0.0571(8) Uani 1 1 d . . . . .
H31 H 1.105236 -0.101213 -0.174446 0.086 Uiso 1 1 calc R U . . .
O7 O 1.0821(3) -0.0892(3) -0.27602(19) 0.0735(10) Uani 1 1 d . . . . .
O8 O 0.9222(3) -0.0180(4) -0.3150(2) 0.1050(15) Uani 1 1 d . . . . .
O9 O -0.0201(2) 0.2946(2) 0.14139(19) 0.0559(7) Uani 1 1 d . . . . .
O10 O 0.0241(2) 0.3791(2) 0.24272(17) 0.0553(8) Uani 1 1 d . . . . .
N1 N 0.3559(3) 0.6072(3) 0.5088(2) 0.0539(9) Uani 1 1 d . . . . .
H1C H 0.387134 0.650442 0.472280 0.065 Uiso 1 1 calc R U . . .
H1A H 0.366576 0.547904 0.481905 0.065 Uiso 1 1 calc R U . . .
H1B H 0.389371 0.588096 0.550411 0.065 Uiso 1 1 calc R U . . .
N2 N 0.1697(3) 0.5437(3) 0.5691(2) 0.0516(8) Uani 1 1 d . . . . .
H2A H 0.094946 0.553442 0.591744 0.077 Uiso 1 1 calc R U . . .
H2B H 0.194707 0.512535 0.518407 0.077 Uiso 1 1 calc R U . . .
H2C H 0.209432 0.501109 0.602933 0.077 Uiso 1 1 calc R U . . .
N3 N 0.2051(3) 0.6693(3) 0.67201(18) 0.0460(8) Uani 1 1 d . . . . .
H3B H 0.278949 0.636478 0.670466 0.055 Uiso 1 1 calc R U . . .
H3A H 0.163838 0.629888 0.703119 0.055 Uiso 1 1 calc R U . . .
H3C H 0.178759 0.734946 0.694994 0.055 Uiso 1 1 calc R U . . .
N4 N 0.0242(3) 0.7581(3) 0.6018(2) 0.0604(10) Uani 1 1 d . . . . .
H4B H -0.009285 0.766186 0.560795 0.072 Uiso 1 1 calc R U . . .
H4A H 0.010599 0.823144 0.621462 0.072 Uiso 1 1 calc R U . . .
H4C H -0.004699 0.718671 0.643843 0.072 Uiso 1 1 calc R U . . .
N5 N 0.2199(4) 0.8216(3) 0.5483(2) 0.0732(12) Uani 1 1 d . . . . .
H5C H 0.211407 0.854583 0.499533 0.088 Uiso 1 1 calc R U . . .
H5A H 0.291467 0.808258 0.550127 0.088 Uiso 1 1 calc R U . . .
H5B H 0.169633 0.864251 0.591507 0.088 Uiso 1 1 calc R U . . .
N6 N 0.1798(3) 0.6997(3) 0.4400(2) 0.0648(11) Uani 1 1 d . . . . .
H6A H 0.223224 0.737485 0.409246 0.078 Uiso 1 1 calc R U . . .
H6B H 0.106523 0.734627 0.440684 0.078 Uiso 1 1 calc R U . . .
H6C H 0.204430 0.634239 0.417071 0.078 Uiso 1 1 calc R U . . .
N7 N 0.3311(4) 0.2157(4) 0.7587(3) 0.0953(15) Uani 1 1 d D . . . .
N8 N 0.2971(3) 0.3956(3) 0.6943(2) 0.0574(9) Uani 1 1 d . . . . .
N9 N 0.4615(3) 0.3933(3) 1.0347(2) 0.0500(8) Uani 1 1 d . . . . .
N10 N 0.5507(3) 0.3293(3) 1.0491(2) 0.0505(8) Uani 1 1 d . . . . .
N11 N 0.0639(2) 0.6053(2) 0.0312(2) 0.0470(8) Uani 1 1 d . . . . .
H11 H 0.031124 0.597475 -0.004431 0.056 Uiso 1 1 calc R U . . .
N12 N 0.0308(3) 0.4534(2) 0.09316(19) 0.0434(8) Uani 1 1 d . . . . .
N13 N 0.5491(3) 0.0935(2) 0.0369(2) 0.0498(8) Uani 1 1 d . . . . .
N14 N 0.5984(3) 0.0861(2) -0.0410(2) 0.0497(8) Uani 1 1 d . . . . .
C1 C 0.2926(7) 0.1311(6) 0.7872(5) 0.115(2) Uani 1 1 d . . . . .
H7 H 0.339622 0.069898 0.808918 0.138 Uiso 1 1 calc R U . . .
C2 C 0.1893(7) 0.1329(6) 0.7851(5) 0.126(3) Uani 1 1 d . . . . .
H8 H 0.163800 0.075053 0.806414 0.151 Uiso 1 1 calc R U . . .
C3 C 0.1214(6) 0.2240(7) 0.7502(5) 0.125(3) Uani 1 1 d . . . . .
H9 H 0.050287 0.226181 0.746903 0.150 Uiso 1 1 calc R U . . .
C4 C 0.1573(5) 0.3092(5) 0.7208(4) 0.0923(18) Uani 1 1 d . . . . .
H10 H 0.111095 0.370025 0.698198 0.111 Uiso 1 1 calc R U . . .
C5 C 0.2645(4) 0.3044(5) 0.7251(3) 0.0719(14) Uani 1 1 d . . . . .
C6 C 0.4384(3) 0.3900(3) 0.7877(2) 0.0431(9) Uani 1 1 d . . . . .
C7 C 0.3477(3) 0.4530(3) 0.8518(3) 0.0539(11) Uani 1 1 d . . . . .
H12 H 0.277828 0.494348 0.841290 0.065 Uiso 1 1 calc R U . . .
C8 C 0.3609(4) 0.4543(3) 0.9297(3) 0.0549(11) Uani 1 1 d . . . . .
H13 H 0.300237 0.497430 0.972293 0.066 Uiso 1 1 calc R U . . .
C9 C 0.4634(3) 0.3924(3) 0.9463(2) 0.0445(9) Uani 1 1 d . . . . .
C10 C 0.5535(3) 0.3316(3) 0.8832(3) 0.0495(10) Uani 1 1 d . . . . .
H14 H 0.623101 0.290554 0.894168 0.059 Uiso 1 1 calc R U . . .
C11 C 0.5420(3) 0.3307(3) 0.8030(3) 0.0510(10) Uani 1 1 d . . . . .
H15 H 0.604002 0.290147 0.759743 0.061 Uiso 1 1 calc R U . . .
C12 C 0.5443(3) 0.3230(3) 1.1377(2) 0.0427(9) Uani 1 1 d . . . . .
C13 C 0.6377(3) 0.2460(3) 1.1581(3) 0.0505(10) Uani 1 1 d . . . . .
H16 H 0.700807 0.205876 1.115358 0.061 Uiso 1 1 calc R U . . .
C14 C 0.6381(4) 0.2284(3) 1.2409(3) 0.0557(11) Uani 1 1 d . . . . .
H17 H 0.700964 0.175426 1.254215 0.067 Uiso 1 1 calc R U . . .
C15 C 0.5447(4) 0.2892(3) 1.3059(3) 0.0502(10) Uani 1 1 d . . . . .
C16 C 0.4488(3) 0.3671(3) 1.2847(2) 0.0462(9) Uani 1 1 d . . . . .
C17 C 0.4499(3) 0.3830(3) 1.2010(3) 0.0449(9) Uani 1 1 d . . . . .
H19 H 0.386825 0.434422 1.186725 0.054 Uiso 1 1 calc R U . . .
C18 C 0.3476(4) 0.4321(4) 1.3524(3) 0.0638(12) Uani 1 1 d . . . . .
C19 C 0.1008(4) 0.6914(3) 0.0204(3) 0.0578(11) Uani 1 1 d . . . . .
H20 H 0.090018 0.739950 -0.024154 0.069 Uiso 1 1 calc R U . . .
C20 C 0.1531(4) 0.7061(4) 0.0745(3) 0.0674(13) Uani 1 1 d . . . . .
H21 H 0.177912 0.765168 0.068415 0.081 Uiso 1 1 calc R U . . .
C21 C 0.1691(4) 0.6314(4) 0.1397(3) 0.0666(12) Uani 1 1 d . . . . .
H22 H 0.206646 0.639659 0.176868 0.080 Uiso 1 1 calc R U . . .
C22 C 0.1304(4) 0.5460(3) 0.1499(3) 0.0542(10) Uani 1 1 d . . . . .
H23 H 0.141036 0.497347 0.194454 0.065 Uiso 1 1 calc R U . . .
C23 C 0.0754(3) 0.5306(3) 0.0947(2) 0.0433(9) Uani 1 1 d . . . . .
C24 C 0.1954(3) 0.2706(3) 0.1191(2) 0.0424(9) Uani 1 1 d . . . . .
C25 C 0.2599(3) 0.2327(3) 0.1757(3) 0.0521(10) Uani 1 1 d . . . . .
H25 H 0.225820 0.248421 0.233306 0.062 Uiso 1 1 calc R U . . .
C26 C 0.3761(3) 0.1708(3) 0.1459(3) 0.0513(10) Uani 1 1 d . . . . .
H26 H 0.420007 0.143330 0.183700 0.062 Uiso 1 1 calc R U . . .
C27 C 0.4265(3) 0.1500(3) 0.0604(3) 0.0458(10) Uani 1 1 d . . . . .
C28 C 0.3611(3) 0.1863(3) 0.0039(3) 0.0475(10) Uani 1 1 d . . . . .
H27 H 0.395108 0.171037 -0.053781 0.057 Uiso 1 1 calc R U . . .
C29 C 0.2450(3) 0.2455(3) 0.0342(3) 0.0472(10) Uani 1 1 d . . . . .
H28 H 0.199824 0.268620 -0.002980 0.057 Uiso 1 1 calc R U . . .
C30 C 0.7205(3) 0.0378(3) -0.0598(3) 0.0445(9) Uani 1 1 d . . . . .
C31 C 0.7792(3) 0.0064(3) 0.0022(3) 0.0467(9) Uani 1 1 d . . . . .
H29 H 0.737634 0.016217 0.059340 0.056 Uiso 1 1 calc R U . . .
C32 C 0.8977(3) -0.0388(3) -0.0207(3) 0.0484(10) Uani 1 1 d . . . . .
H30 H 0.935438 -0.060370 0.021228 0.058 Uiso 1 1 calc R U . . .
C33 C 0.9608(3) -0.0525(3) -0.1044(3) 0.0430(9) Uani 1 1 d . . . . .
C34 C 0.9048(3) -0.0231(3) -0.1678(2) 0.0461(10) Uani 1 1 d . . . . .
C35 C 0.7838(3) 0.0227(3) -0.1440(3) 0.0490(10) Uani 1 1 d . . . . .
H32 H 0.745826 0.043203 -0.185751 0.059 Uiso 1 1 calc R U . . .
C36 C 0.9728(4) -0.0444(4) -0.2596(3) 0.0661(13) Uani 1 1 d . . . . .
O11 O 0.7436(4) 0.1127(5) 0.6334(3) 0.161(3) Uani 1 1 d D U . . .
H33 H 0.772270 0.071633 0.670245 0.242 Uiso 1 1 d DR U . . .
H34 H 0.6712(9) 0.125(5) 0.652(2) 0.242 Uiso 1 1 d D U . . .
O12 O 0.5592(6) 0.0886(5) 0.7637(4) 0.092(2) Uani 0.5 1 d D U P . .
H36 H 0.492784 0.136663 0.758976 0.138 Uiso 0.5 1 d DR U P . .
H35 H 0.554(2) 0.096(4) 0.8151(12) 0.138 Uiso 0.5 1 d D U P . .
O13 O 0.9718(10) 0.9160(11) 0.4573(8) 0.088(3) Uiso 0.3557 1 d . . P . .
O14 O 0.9618(10) 0.8701(10) 0.4332(8) 0.089(4) Uiso 0.3373 1 d . . P . .
O15 O 0.9344(14) 0.5512(18) 0.5765(11) 0.091(5) Uiso 0.2723 1 d . . P . .
O16 O 0.9981(18) 0.9601(15) 0.4815(13) 0.093(6) Uiso 0.2026 1 d . . P . .
O17 O 0.9112(17) 0.614(2) 0.5664(13) 0.088(6) Uiso 0.206 1 d . . P . .
O18 O 0.9452(19) 0.491(2) 0.6044(15) 0.096(6) Uiso 0.2134 1 d . . P . .
O19 O 0.911(2) 0.674(3) 0.507(2) 0.093(8) Uiso 0.144 1 d . . P . .
O20 O 0.751(3) 0.903(3) 0.514(2) 0.144(11) Uiso 0.166 1 d . . P . .
O21 O 0.908(3) 0.730(3) 0.474(2) 0.105(10) Uiso 0.1377 1 d . . P . .
O22 O 0.990(2) 0.4287(19) 0.6170(13) 0.109(6) Uiso 0.2268 1 d . . P . .
O23 O 0.759(4) 0.800(4) 0.496(3) 0.164(17) Uiso 0.1264 1 d . . P . .
O24 O 0.681(5) 0.873(5) 0.575(4) 0.165(19) Uiso 0.1128 1 d . . P . .

loop_
_atom_site_aniso_label
_atom_site_aniso_U_11
_atom_site_aniso_U_22
_atom_site_aniso_U_33
_atom_site_aniso_U_23
_atom_site_aniso_U_13
_atom_site_aniso_U_12
Co1 0.0442(3) 0.0492(3) 0.0296(3) -0.0012(2) -0.0031(2) -0.0102(2)
S1 0.0533(6) 0.0489(5) 0.0346(5) 0.0056(4) -0.0082(4) -0.0193(5)
S2 0.0345(5) 0.0436(5) 0.0488(6) 0.0047(4) -0.0030(4) -0.0137(4)
O1 0.075(2) 0.084(2) 0.0421(18) -0.0036(14) -0.0189(15) -0.0232(17)
O2 0.082(2) 0.091(2) 0.050(2) -0.0211(17) 0.0031(17) -0.0305(19)
O3 0.065(2) 0.108(3) 0.078(3) -0.032(2) -0.0096(19) 0.008(2)
O4 0.080(2) 0.0556(17) 0.0468(18) -0.0064(13) -0.0087(15) -0.0099(16)
O5 0.0690(19) 0.0518(16) 0.0478(17) 0.0118(13) -0.0071(14) -0.0253(14)
O6 0.0385(15) 0.0619(17) 0.0647(19) -0.0179(14) -0.0030(13) -0.0147(13)
O7 0.062(2) 0.080(2) 0.054(2) -0.0145(15) 0.0058(15) -0.0106(17)
O8 0.093(3) 0.139(3) 0.049(2) -0.003(2) -0.020(2) -0.001(3)
O9 0.0445(15) 0.0518(16) 0.072(2) 0.0088(13) -0.0101(13) -0.0256(13)
O10 0.0479(16) 0.0615(17) 0.0424(16) 0.0016(12) 0.0011(12) -0.0151(13)
N1 0.0510(19) 0.071(2) 0.0326(18) -0.0033(15) -0.0007(14) -0.0207(17)
N2 0.0451(18) 0.062(2) 0.044(2) 0.0005(15) -0.0103(15) -0.0166(16)
N3 0.0375(17) 0.0581(19) 0.0324(17) -0.0044(14) 0.0003(13) -0.0124(15)
N4 0.053(2) 0.068(2) 0.044(2) -0.0016(16) -0.0122(16) -0.0036(18)
N5 0.099(3) 0.061(2) 0.047(2) -0.0021(17) -0.001(2) -0.029(2)
N6 0.080(3) 0.065(2) 0.038(2) 0.0015(16) -0.0180(18) -0.011(2)
N7 0.113(4) 0.088(3) 0.106(4) 0.036(3) -0.046(3) -0.057(3)
N8 0.056(2) 0.079(2) 0.043(2) 0.0144(17) -0.0157(16) -0.0327(19)
N9 0.055(2) 0.0478(18) 0.050(2) -0.0034(15) -0.0134(16) -0.0219(17)
N10 0.0464(19) 0.0532(19) 0.054(2) -0.0054(15) -0.0124(16) -0.0202(17)
N11 0.0387(17) 0.0460(17) 0.055(2) 0.0073(15) -0.0158(15) -0.0141(15)
N12 0.0378(16) 0.0395(16) 0.0463(19) 0.0016(13) -0.0068(14) -0.0108(14)
N13 0.0345(17) 0.0431(17) 0.068(2) -0.0067(16) -0.0092(16) -0.0122(14)
N14 0.0403(18) 0.0387(17) 0.064(2) -0.0046(15) -0.0088(16) -0.0111(15)
C1 0.117(5) 0.124(5) 0.127(6) 0.050(4) -0.043(4) -0.078(5)
C2 0.129(6) 0.104(5) 0.143(7) 0.030(5) -0.017(5) -0.067(5)
C3 0.087(5) 0.133(6) 0.164(8) 0.005(5) -0.015(5) -0.069(5)
C4 0.071(4) 0.101(4) 0.108(5) 0.004(3) -0.017(3) -0.043(3)
C5 0.069(3) 0.096(4) 0.053(3) 0.002(3) -0.014(2) -0.035(3)
C6 0.047(2) 0.043(2) 0.039(2) 0.0044(16) -0.0090(17) -0.0195(18)
C7 0.046(2) 0.060(2) 0.053(3) 0.0028(19) -0.0185(19) -0.013(2)
C8 0.051(2) 0.060(2) 0.043(2) -0.0067(18) -0.0091(19) -0.009(2)
C9 0.054(2) 0.046(2) 0.040(2) 0.0035(16) -0.0086(17) -0.0294(19)
C10 0.042(2) 0.055(2) 0.050(3) 0.0066(18) -0.0122(18) -0.0172(19)
C11 0.046(2) 0.056(2) 0.042(2) -0.0012(18) -0.0043(17) -0.0145(19)
C12 0.051(2) 0.047(2) 0.036(2) -0.0054(16) -0.0112(17) -0.0232(19)
C13 0.044(2) 0.056(2) 0.050(3) -0.0141(18) -0.0082(18) -0.0165(19)
C14 0.047(2) 0.061(2) 0.053(3) -0.0069(19) -0.0201(19) -0.005(2)
C15 0.055(2) 0.060(2) 0.041(2) -0.0069(18) -0.0129(18) -0.024(2)
C16 0.045(2) 0.055(2) 0.039(2) -0.0128(17) -0.0056(17) -0.0184(19)
C17 0.047(2) 0.0419(19) 0.052(2) -0.0034(17) -0.0201(18) -0.0157(17)
C18 0.059(3) 0.073(3) 0.050(3) -0.019(2) 0.001(2) -0.020(3)
C19 0.052(2) 0.046(2) 0.070(3) 0.010(2) -0.013(2) -0.017(2)
C20 0.075(3) 0.059(3) 0.080(4) 0.006(2) -0.025(3) -0.036(2)
C21 0.075(3) 0.067(3) 0.069(3) 0.001(2) -0.027(2) -0.033(3)
C22 0.058(2) 0.057(2) 0.053(3) 0.0049(19) -0.019(2) -0.025(2)
C23 0.0314(18) 0.044(2) 0.046(2) -0.0018(17) -0.0026(16) -0.0093(16)
C24 0.0363(19) 0.0345(18) 0.049(2) 0.0064(16) -0.0051(17) -0.0119(16)
C25 0.042(2) 0.058(2) 0.049(2) 0.0052(19) -0.0064(18) -0.0154(19)
C26 0.041(2) 0.052(2) 0.058(3) 0.0101(19) -0.0162(19) -0.0136(19)
C27 0.0333(19) 0.0362(19) 0.064(3) -0.0031(17) -0.0083(18) -0.0117(16)
C28 0.039(2) 0.045(2) 0.052(3) -0.0074(17) -0.0025(18) -0.0131(18)
C29 0.039(2) 0.051(2) 0.049(2) -0.0018(18) -0.0090(17) -0.0160(18)
C30 0.038(2) 0.0333(18) 0.058(3) -0.0027(16) -0.0073(18) -0.0122(16)
C31 0.042(2) 0.047(2) 0.048(2) -0.0068(17) -0.0043(17) -0.0178(18)
C32 0.039(2) 0.055(2) 0.049(2) -0.0071(18) -0.0129(17) -0.0113(18)
C33 0.035(2) 0.0385(19) 0.055(2) -0.0119(16) -0.0093(17) -0.0122(16)
C34 0.049(2) 0.0375(19) 0.042(2) -0.0062(16) -0.0019(18) -0.0117(18)
C35 0.048(2) 0.046(2) 0.050(2) -0.0022(17) -0.0171(19) -0.0092(19)
C36 0.069(3) 0.059(3) 0.056(3) -0.007(2) -0.007(2) -0.013(2)
O11 0.100(3) 0.223(6) 0.102(4) 0.074(4) -0.018(3) -0.019(4)
O12 0.072(5) 0.077(4) 0.116(6) 0.031(4) -0.028(4) -0.021(4)

loop_
_atom_type_symbol
_atom_type_description
_atom_type_scat_dispersion_real
_atom_type_scat_dispersion_imag
_atom_type_scat_source
C C 0.0033 0.0016 'International Tables Vol C Tables 4.2.6.8 and 6.1.1.4'
H H 0.0000 0.0000 'International Tables Vol C Tables 4.2.6.8 and 6.1.1.4'
N N 0.0061 0.0033 'International Tables Vol C Tables 4.2.6.8 and 6.1.1.4'
O O 0.0106 0.0060 'International Tables Vol C Tables 4.2.6.8 and 6.1.1.4'
S S 0.1246 0.1234 'International Tables Vol C Tables 4.2.6.8 and 6.1.1.4'
Co Co 0.3494 0.9721 'International Tables Vol C Tables 4.2.6.8 and 6.1.1.4'

loop_
_geom_angle_atom_site_label_1
_geom_angle_atom_site_label_2
_geom_angle_atom_site_label_3
_geom_angle
_geom_angle_site_symmetry_1
_geom_angle_site_symmetry_3
_geom_angle_publ_flag
N1 Co1 N2 88.05(14) . . ?
N1 Co1 N6 87.40(15) . . ?
N2 Co1 N6 91.54(15) . . ?
N1 Co1 N3 91.97(13) . . ?
N2 Co1 N3 89.30(14) . . ?
N6 Co1 N3 178.93(16) . . ?
N1 Co1 N4 177.98(16) . . ?
N2 Co1 N4 90.49(15) . . ?
N6 Co1 N4 91.24(15) . . ?
N3 Co1 N4 89.41(13) . . ?
N1 Co1 N5 90.02(16) . . ?
N2 Co1 N5 176.23(16) . . ?
N6 Co1 N5 91.60(17) . . ?
N3 Co1 N5 87.53(16) . . ?
N4 Co1 N5 91.52(17) . . ?
O5 S1 O4 111.56(17) . . ?
O5 S1 N8 107.42(19) . . ?
O4 S1 N8 115.7(2) . . ?
O5 S1 C6 104.61(18) . . ?
O4 S1 C6 107.02(17) . . ?
N8 S1 C6 109.98(18) . . ?
O9 S2 O10 115.00(17) . . ?
O9 S2 N12 105.37(18) . . ?
O10 S2 N12 114.42(17) . . ?
O9 S2 C24 108.51(17) . . ?
O10 S2 C24 107.36(18) . . ?
N12 S2 C24 105.70(16) . . ?
C5 N7 C1 119.3(6) . . ?
C5 N8 S1 119.3(3) . . ?
N10 N9 C9 113.0(3) . . ?
N9 N10 C12 112.8(3) . . ?
C19 N11 C23 124.3(4) . . ?
C23 N12 S2 121.3(3) . . ?
N14 N13 C27 115.3(3) . . ?
N13 N14 C30 112.5(3) . . ?
C2 C1 N7 122.4(7) . . ?
C1 C2 C3 118.0(7) . . ?
C4 C3 C2 121.1(7) . . ?
C3 C4 C5 118.9(6) . . ?
N7 C5 C4 120.2(5) . . ?
N7 C5 N8 123.3(5) . . ?
C4 C5 N8 116.5(5) . . ?
C11 C6 C7 119.9(4) . . ?
C11 C6 S1 120.5(3) . . ?
C7 C6 S1 119.6(3) . . ?
C8 C7 C6 119.9(4) . . ?
C7 C8 C9 120.6(4) . . ?
C10 C9 C8 119.7(4) . . ?
C10 C9 N9 125.5(4) . . ?
C8 C9 N9 114.6(3) . . ?
C9 C10 C11 120.4(4) . . ?
C6 C11 C10 119.5(3) . . ?
C13 C12 C17 120.2(4) . . ?
C13 C12 N10 115.1(3) . . ?
C17 C12 N10 124.5(3) . . ?
C14 C13 C12 120.3(3) . . ?
C13 C14 C15 120.6(4) . . ?
O1 C15 C14 118.6(4) . . ?
O1 C15 C16 122.6(3) . . ?
C14 C15 C16 118.9(4) . . ?
C17 C16 C15 119.5(3) . . ?
C17 C16 C18 120.2(4) . . ?
C15 C16 C18 120.2(4) . . ?
C16 C17 C12 120.4(3) . . ?
O3 C18 O2 123.5(4) . . ?
O3 C18 C16 119.9(4) . . ?
O2 C18 C16 116.7(4) . . ?
C20 C19 N11 119.7(4) . . ?
C19 C20 C21 118.7(5) . . ?
C22 C21 C20 120.7(5) . . ?
C21 C22 C23 121.0(4) . . ?
N12 C23 N11 113.6(4) . . ?
N12 C23 C22 130.7(4) . . ?
N11 C23 C22 115.6(4) . . ?
C29 C24 C25 120.5(3) . . ?
C29 C24 S2 119.4(3) . . ?
C25 C24 S2 120.1(3) . . ?
C24 C25 C26 119.3(4) . . ?
C27 C26 C25 120.0(4) . . ?
C26 C27 C28 120.6(3) . . ?
C26 C27 N13 114.5(4) . . ?
C28 C27 N13 124.8(4) . . ?
C29 C28 C27 119.0(4) . . ?
C24 C29 C28 120.5(4) . . ?
C35 C30 C31 118.7(4) . . ?
C35 C30 N14 117.7(4) . . ?
C31 C30 N14 123.7(4) . . ?
C32 C31 C30 120.6(4) . . ?
C33 C32 C31 120.7(4) . . ?
O6 C33 C32 117.9(4) . . ?
O6 C33 C34 122.0(3) . . ?
C32 C33 C34 120.1(3) . . ?
C33 C34 C35 118.9(3) . . ?
C33 C34 C36 120.4(4) . . ?
C35 C34 C36 120.6(4) . . ?
C30 C35 C34 121.1(4) . . ?
O8 C36 O7 123.3(4) . . ?
O8 C36 C34 119.7(4) . . ?
O7 C36 C34 117.0(4) . . ?
O14 O13 O16 169(2) . . ?
O13 O14 O16 5.8(13) . . ?
O17 O15 O18 160(4) . . ?
O17 O15 O22 166(3) . . ?
O18 O15 O22 14(2) . . ?
O13 O16 O16 163(3) . 2_776 ?
O13 O16 O14 5.1(11) . . ?
O16 O16 O14 168(2) 2_776 . ?
O15 O17 O19 140(3) . . ?
O15 O17 O18 10.2(19) . . ?
O19 O17 O18 150(2) . . ?
O15 O18 O22 152(4) . . ?
O15 O18 O17 9.4(18) . . ?
O22 O18 O17 157(3) . . ?
O21 O19 O17 164(5) . . ?
O24 O20 O23 72(4) . . ?
O19 O21 O23 102(4) . . ?
O18 O22 O15 14(2) . . ?
O20 O23 O24 50(3) . . ?
O20 O23 O21 101(4) . . ?
O24 O23 O21 125(4) . . ?
O20 O24 O23 58(3) . . ?

loop_
_geom_bond_atom_site_label_1
_geom_bond_atom_site_label_2
_geom_bond_distance
_geom_bond_site_symmetry_2
_geom_bond_publ_flag
Co1 N1 1.944(3) . ?
Co1 N2 1.948(3) . ?
Co1 N6 1.959(3) . ?
Co1 N3 1.959(3) . ?
Co1 N4 1.961(3) . ?
Co1 N5 1.963(4) . ?
S1 O5 1.446(3) . ?
S1 O4 1.465(3) . ?
S1 N8 1.542(4) . ?
S1 C6 1.770(4) . ?
S2 O9 1.432(3) . ?
S2 O10 1.441(3) . ?
S2 N12 1.583(3) . ?
S2 C24 1.769(3) . ?
O1 C15 1.335(5) . ?
O2 C18 1.283(6) . ?
O3 C18 1.251(6) . ?
O6 C33 1.347(4) . ?
O7 C36 1.274(6) . ?
O8 C36 1.235(6) . ?
N7 C5 1.356(6) . ?
N7 C1 1.362(8) . ?
N8 C5 1.408(6) . ?
N9 N10 1.233(4) . ?
N9 C9 1.457(5) . ?
N10 C12 1.437(5) . ?
N11 C19 1.359(5) . ?
N11 C23 1.360(5) . ?
N12 C23 1.347(5) . ?
N13 N14 1.247(4) . ?
N13 C27 1.435(5) . ?
N14 C30 1.421(5) . ?
C1 C2 1.342(10) . ?
C2 C3 1.394(10) . ?
C3 C4 1.354(9) . ?
C4 C5 1.391(7) . ?
C6 C11 1.373(5) . ?
C6 C7 1.387(5) . ?
C7 C8 1.355(6) . ?
C8 C9 1.377(5) . ?
C9 C10 1.363(5) . ?
C10 C11 1.383(6) . ?
C12 C13 1.377(5) . ?
C12 C17 1.385(5) . ?
C13 C14 1.364(6) . ?
C14 C15 1.399(5) . ?
C15 C16 1.409(5) . ?
C16 C17 1.374(5) . ?
C16 C18 1.486(5) . ?
C19 C20 1.345(7) . ?
C20 C21 1.387(6) . ?
C21 C22 1.365(6) . ?
C22 C23 1.392(6) . ?
C24 C29 1.376(5) . ?
C24 C25 1.379(6) . ?
C25 C26 1.387(5) . ?
C26 C27 1.376(5) . ?
C27 C28 1.384(6) . ?
C28 C29 1.379(5) . ?
C30 C35 1.376(5) . ?
C30 C31 1.401(6) . ?
C31 C32 1.374(5) . ?
C32 C33 1.369(5) . ?
C33 C34 1.396(6) . ?
C34 C35 1.402(5) . ?
C34 C36 1.503(6) . ?
O13 O14 0.828(15) . ?
O13 O16 0.95(2) . ?
O14 O16 1.77(2) . ?
O15 O17 0.79(2) . ?
O15 O18 0.85(2) . ?
O15 O22 1.67(3) . ?
O16 O16 1.30(4) 2_776 ?
O17 O19 1.19(3) . ?
O17 O18 1.62(3) . ?
O18 O22 0.87(2) . ?
O19 O21 0.87(4) . ?
O20 O24 1.26(6) . ?
O20 O23 1.38(5) . ?
O21 O23 1.76(5) . ?
O23 O24 1.56(7) . ?

loop_
_geom_hbond_atom_site_label_D
_geom_hbond_atom_site_label_H
_geom_hbond_atom_site_label_A
_geom_hbond_distance_DH
_geom_hbond_distance_HA
_geom_hbond_distance_DA
_geom_hbond_angle_DHA
_geom_hbond_site_symmetry_A
_geom_hbond_publ_flag
O1 H18 O2 0.82 1.77 2.501(4) 147.3 . yes
O6 H31 O7 0.82 1.78 2.507(4) 147.5 . yes
N1 H1C O4 0.89 2.13 2.982(5) 160.4 2_666 yes
N1 H1A O2 0.89 2.16 3.031(5) 167.7 1_554 yes
N1 H1B O5 0.89 2.02 2.845(4) 152.9 . yes
N2 H2A O15 0.89 2.18 2.981(17) 148.7 1_455 yes
N2 H2A O17 0.89 2.38 3.15(2) 145.3 1_455 yes
N2 H2A O18 0.89 2.31 3.10(2) 147.3 1_455 yes
N2 H2A O22 0.89 2.42 3.08(2) 131.7 1_455 yes
N2 H2B O2 0.89 2.18 2.923(4) 140.9 1_554 yes
N2 H2C N8 0.89 2.22 3.113(5) 176.0 . yes
N3 H3B O5 0.89 2.18 2.981(4) 149.3 . yes
N3 H3A O10 0.89 2.36 3.132(4) 144.5 2_566 yes
N3 H3C O7 0.89 2.23 3.087(4) 162.5 1_466 yes
N4 H4B O13 0.89 2.46 3.060(12) 125.4 1_455 yes
N4 H4B O14 0.89 2.44 3.195(13) 143.4 1_455 yes
N4 H4B O17 0.89 2.55 2.99(2) 110.8 1_455 yes
N4 H4B O19 0.89 2.25 2.98(3) 138.1 1_455 yes
N4 H4B O21 0.89 2.22 3.07(4) 160.5 1_455 yes
N4 H4A O8 0.89 2.20 3.058(6) 162.0 1_466 yes
N4 H4C O10 0.89 2.15 3.009(4) 160.6 2_566 yes
N5 H5C O11 0.89 2.13 2.973(6) 157.6 2_666 yes
N5 H5A O1 0.89 2.45 3.270(6) 153.4 2_667 yes
N5 H5B O7 0.89 2.18 3.014(5) 156.6 1_466 yes
N6 H6A O11 0.89 2.17 2.989(7) 153.1 2_666 yes
N6 H6B O13 0.89 2.38 3.103(12) 138.2 1_455 yes
N6 H6B O14 0.89 2.10 2.930(12) 155.8 1_455 yes
N6 H6B O21 0.89 2.48 3.27(3) 148.1 1_455 yes
N6 H6C O3 0.89 2.13 2.999(5) 165.3 1_554 yes
N11 H11 O9 0.86 2.55 3.135(4) 126.1 2_565 yes
N11 H11 N12 0.86 2.14 2.993(5) 169.3 2_565 yes
O11 H33 O8 0.85 1.95 2.657(6) 140.0 1_556 yes
O11 H34 O4 0.8504(10) 2.46(4) 3.053(5) 127(4) . yes
O11 H34 O12 0.8504(10) 2.094(9) 2.770(8) 136.1(6) . yes
O12 H36 N7 0.89 1.98 2.844(8) 166.6 . yes
O12 H35 N14 0.8502(11) 2.593(9) 3.420(8) 164.4(9) 1_556 yes
